data_4081099
loop_
_publ_author_name
'Berenguer, Jes\'us R.'
'Fern\'andez, Julio'
'Gim\'enez, Nora'
'Lalinde, Elena'
'Moreno, M. Teresa'
'S\'anchez, Sergio'

_publ_section_title
;
 Unexpected Formation of Ferrocenyl(vinyl)benzoquinoline Ligands by
 Oxidation of an Alkyne Benzoquinolate Platinum(II) Complex
;
_journal_issue 14
_journal_name_full Organometallics
_journal_page_first 3943
_journal_paper_doi 10.1021/om4004384
_journal_volume 32
_journal_year 2013
_chemical_formula_sum 'C23 H16 Br2 F5 N Pt S'
_chemical_formula_weight 788.34
_chemical_name_common ng109
_chemical_name_systematic
;
 ?
;
_space_group_IT_number 14
_symmetry_cell_setting monoclinic
_symmetry_space_group_name_Hall '-P 2yn'
_symmetry_space_group_name_H-M 'P 1 21/n 1'
_atom_sites_solution_hydrogens geom
_atom_sites_solution_primary direct
_atom_sites_solution_secondary difmap
_audit_conform_dict_location ftp://ftp.iucr.org/pub/cif_core.dic
_audit_conform_dict_name cif_core.dic
_audit_conform_dict_version 2.4
_audit_creation_date 2013-05-13T12:14:25-00:00
_audit_creation_method 'WinGX routine CIF_UPDATE'
_cell_angle_alpha 90
_cell_angle_beta 104.6420(10)
_cell_angle_gamma 90
_cell_formula_units_Z 4
_cell_length_a 8.0406(2)
_cell_length_b 25.3286(7)
_cell_length_c 12.4714(3)
_cell_measurement_reflns_used 4192
_cell_measurement_temperature 173.0(10)
_cell_volume 2457.40(11)
_computing_cell_refinement 'HKL Scalepack (Otwinowski & Minor 1997)'
_computing_data_collection 'Collect (Bruker AXS BV, 1997-2004)'
_computing_data_reduction 'HKL Denzo and Scalepack (Otwinowski & Minor 1997)'
_computing_structure_refinement 'SHELXL-97 (Sheldrick, 2008)'
_diffrn_ambient_temperature 173.0(10)
_diffrn_detector_area_resol_mean 9
_diffrn_measured_fraction_theta_full 0.996
_diffrn_measured_fraction_theta_max 0.996
_diffrn_measurement_device '95mm CCD camera on \k-goniostat'
_diffrn_measurement_device_type KappaCCD
_diffrn_measurement_method CCD
_diffrn_orient_matrix_type 'by Bruker AXS Collect from scalepack cell'
_diffrn_orient_matrix_UB_11 0.0282394
_diffrn_orient_matrix_UB_12 0.0384453
_diffrn_orient_matrix_UB_13 0.009359
_diffrn_orient_matrix_UB_21 0.084876
_diffrn_orient_matrix_UB_22 -0.007627
_diffrn_orient_matrix_UB_23 0.0720244
_diffrn_orient_matrix_UB_31 0.0923144
_diffrn_orient_matrix_UB_32 -0.0047482
_diffrn_orient_matrix_UB_33 -0.039914
_diffrn_radiation_monochromator graphite
_diffrn_radiation_type MoK\a
_diffrn_radiation_wavelength 0.71073
_diffrn_reflns_av_unetI/netI 0.0268
_diffrn_reflns_limit_h_max 9
_diffrn_reflns_limit_h_min -10
_diffrn_reflns_limit_k_max 32
_diffrn_reflns_limit_k_min 0
_diffrn_reflns_limit_l_max 15
_diffrn_reflns_limit_l_min 0
_diffrn_reflns_number 5398
_diffrn_reflns_theta_full 27.1
_diffrn_reflns_theta_max 27.1
_diffrn_reflns_theta_min 1.87
_exptl_absorpt_coefficient_mu 9.096
_exptl_absorpt_correction_T_max 0.4504
_exptl_absorpt_correction_T_min 0.3409
_exptl_absorpt_correction_type multi-scan
_exptl_absorpt_process_details
;
        [c.f. r.h. blessing, acta cryst. (1995), a51, 33-38]
;
_exptl_crystal_colour yellow
_exptl_crystal_density_diffrn 2.131
_exptl_crystal_density_method 'not measured'
_exptl_crystal_description block
_exptl_crystal_F_000 1480
_exptl_crystal_size_max 0.1
_exptl_crystal_size_mid 0.1
_exptl_crystal_size_min 0.05
_platon_squeeze_details
;
platon (Spek 1995)
;
_refine_diff_density_max 2.721
_refine_diff_density_min -3.068
_refine_diff_density_rms 0.221
_refine_ls_extinction_method none
_refine_ls_goodness_of_fit_ref 1.11
_refine_ls_hydrogen_treatment constr
_refine_ls_matrix_type full
_refine_ls_number_parameters 298
_refine_ls_number_reflns 5398
_refine_ls_number_restraints 0
_refine_ls_restrained_S_all 1.11
_refine_ls_R_factor_all 0.0376
_refine_ls_R_factor_gt 0.034
_refine_ls_shift/su_max 0
_refine_ls_shift/su_mean 0
_refine_ls_structure_factor_coef Fsqd
_refine_ls_weighting_details 'calc w=1/[\s^2^(Fo^2^)+(0.0606P)^2^+3.3004P] where P=(Fo^2^+2Fc^2^)/3'
_refine_ls_weighting_scheme calc
_refine_ls_wR_factor_gt 0.091
_refine_ls_wR_factor_ref 0.0928
_reflns_number_gt 4938
_reflns_number_total 5398
_reflns_threshold_expression >2\s(I)
_cod_data_source_file om4004384_si_001.cif
_cod_data_source_block 8c.0.25acetone.0.25H2O
_cod_depositor_comments
;
The following automatic conversions were performed:

'_symmetry_cell_setting' value 'Monoclinic' changed to 'monoclinic'
according to /home/saulius/struct/CIF-dictionaries/cif_core.dic
dictionary named 'cif_core.dic' version 2.4.2 from 2011-04-26.

Automatic conversion script
Id: cif_fix_values 1891 2012-01-12 08:04:46Z andrius 
;
_cod_original_sg_symbol_H-M 'P 21/n'
_cod_database_code 4081099

loop_
_symmetry_equiv_pos_as_xyz
'x, y, z'
'-x+1/2, y+1/2, -z+1/2'
'-x, -y, -z'
'x-1/2, -y-1/2, z-1/2'

loop_
_atom_site_label
_atom_site_type_symbol
_atom_site_fract_x
_atom_site_fract_y
_atom_site_fract_z
_atom_site_U_iso_or_equiv
_atom_site_adp_type
_atom_site_occupancy
_atom_site_symmetry_multiplicity
_atom_site_calc_flag
_atom_site_refinement_flags
Pt1 Pt 0.144061(19) 0.148060(6) 0.255792(13) 0.01714(8) Uani 1 1 d .
Br1 Br -0.09317(6) 0.089594(18) 0.27329(4) 0.02344(11) Uani 1 1 d .
Br2 Br -0.01928(6) 0.234384(18) 0.26504(4) 0.02516(12) Uani 1 1 d .
S1 S 0.36273(14) 0.20580(5) 0.23191(10) 0.0264(3) Uani 1 1 d .
N1 N 0.0416(5) 0.13934(16) 0.0833(3) 0.0205(8) Uani 1 1 d .
C2 C -0.0762(6) 0.1694(2) 0.0144(4) 0.0244(9) Uani 1 1 d .
H2 H -0.1178 0.1992 0.0425 0.029 Uiso 1 1 calc R
C3 C -0.1384(7) 0.1574(2) -0.0977(4) 0.0297(11) Uani 1 1 d .
H3 H -0.2211 0.1786 -0.1433 0.036 Uiso 1 1 calc R
C4 C -0.0756(7) 0.1136(2) -0.1401(4) 0.0312(11) Uani 1 1 d .
H4 H -0.1146 0.1055 -0.215 0.037 Uiso 1 1 calc R
C5 C 0.1192(7) 0.0339(2) -0.1044(5) 0.0353(12) Uani 1 1 d .
H5 H 0.0864 0.0238 -0.1785 0.042 Uiso 1 1 calc R
C6 C 0.2325(7) 0.0041(2) -0.0318(5) 0.0349(12) Uani 1 1 d .
H6 H 0.276 -0.0262 -0.0568 0.042 Uiso 1 1 calc R
C7 C 0.4016(7) -0.0131(2) 0.1637(5) 0.0332(11) Uani 1 1 d .
H7 H 0.4513 -0.0432 0.1423 0.04 Uiso 1 1 calc R
C8 C 0.4386(7) 0.0009(2) 0.2723(5) 0.0343(12) Uani 1 1 d .
H8 H 0.512 -0.0204 0.3244 0.041 Uiso 1 1 calc R
C9 C 0.3694(7) 0.0463(2) 0.3080(4) 0.0305(11) Uani 1 1 d .
H9 H 0.3944 0.0542 0.3833 0.037 Uiso 1 1 calc R
C10 C 0.2649(6) 0.07925(17) 0.2329(4) 0.0207(9) Uani 1 1 d .
C11 C 0.2215(6) 0.06421(18) 0.1211(4) 0.0220(9) Uani 1 1 d .
C12 C 0.1020(6) 0.09541(18) 0.0419(4) 0.0214(9) Uani 1 1 d .
C13 C 0.0471(6) 0.08124(19) -0.0702(4) 0.0251(10) Uani 1 1 d .
C14 C 0.2880(6) 0.01783(19) 0.0828(4) 0.0263(10) Uani 1 1 d .
C15 C 0.2442(7) 0.15053(17) 0.4236(4) 0.0243(10) Uani 1 1 d .
C16 C 0.4194(7) 0.14554(18) 0.4730(4) 0.0277(11) Uani 1 1 d .
C17 C 0.4894(7) 0.1404(2) 0.5869(5) 0.0349(12) Uani 1 1 d .
C18 C 0.3830(8) 0.1430(2) 0.6582(4) 0.0348(13) Uani 1 1 d .
C19 C 0.2114(8) 0.15109(19) 0.6145(5) 0.0336(12) Uani 1 1 d .
C20 C 0.1442(7) 0.15509(19) 0.5000(4) 0.0263(10) Uani 1 1 d .
C21 C 0.2773(7) 0.2435(2) 0.1029(5) 0.0331(12) Uani 1 1 d .
H21A H 0.1528 0.2447 0.0858 0.04 Uiso 1 1 calc R
H21B H 0.3205 0.2794 0.1116 0.04 Uiso 1 1 calc R
C22 C 0.3346(8) 0.2163(3) 0.0107(5) 0.0419(13) Uani 1 1 d .
H22A H 0.3333 0.2406 -0.0497 0.05 Uiso 1 1 calc R
H22B H 0.2609 0.1865 -0.0177 0.05 Uiso 1 1 calc R
C23 C 0.5156(8) 0.1983(3) 0.0645(6) 0.0483(16) Uani 1 1 d .
H23A H 0.5927 0.2284 0.077 0.058 Uiso 1 1 calc R
H23B H 0.5538 0.1738 0.0159 0.058 Uiso 1 1 calc R
C24 C 0.5200(7) 0.1712(2) 0.1752(6) 0.0408(13) Uani 1 1 d .
H24A H 0.6337 0.1739 0.2252 0.049 Uiso 1 1 calc R
H24B H 0.4899 0.1342 0.1637 0.049 Uiso 1 1 calc R
F16 F 0.5346(4) 0.14254(12) 0.4111(3) 0.0353(7) Uani 1 1 d .
F17 F 0.6599(4) 0.13321(15) 0.6273(3) 0.0471(9) Uani 1 1 d .
F18 F 0.4475(5) 0.13666(15) 0.7678(3) 0.0499(9) Uani 1 1 d .
F19 F 0.1065(5) 0.15523(14) 0.6826(3) 0.0462(9) Uani 1 1 d .
F20 F -0.0259(4) 0.16320(12) 0.4685(2) 0.0314(6) Uani 1 1 d .

loop_
_atom_site_aniso_label
_atom_site_aniso_U_11
_atom_site_aniso_U_22
_atom_site_aniso_U_33
_atom_site_aniso_U_23
_atom_site_aniso_U_13
_atom_site_aniso_U_12
Pt1 0.01621(11) 0.01455(11) 0.02034(11) 0.00051(6) 0.00402(7) 0.00134(5)
Br1 0.0235(2) 0.0201(2) 0.0276(2) 0.00034(17) 0.00804(18) -0.00268(17)
Br2 0.0284(2) 0.0177(2) 0.0315(2) 0.00115(17) 0.01146(19) 0.00526(17)
S1 0.0219(6) 0.0216(6) 0.0362(7) -0.0005(5) 0.0086(5) -0.0031(4)
N1 0.0166(18) 0.0215(18) 0.0236(19) 0.0010(15) 0.0054(15) -0.0012(15)
C2 0.019(2) 0.026(2) 0.029(2) 0.0043(19) 0.0070(18) 0.0021(18)
C3 0.029(3) 0.030(3) 0.029(3) 0.010(2) 0.004(2) 0.002(2)
C4 0.033(3) 0.038(3) 0.021(2) 0.002(2) 0.0032(19) -0.004(2)
C5 0.041(3) 0.034(3) 0.032(3) -0.012(2) 0.012(2) -0.003(2)
C6 0.038(3) 0.024(3) 0.045(3) -0.007(2) 0.016(2) 0.003(2)
C7 0.033(3) 0.020(2) 0.048(3) -0.002(2) 0.013(2) 0.009(2)
C8 0.030(3) 0.022(3) 0.047(3) 0.004(2) 0.003(2) 0.010(2)
C9 0.033(3) 0.022(2) 0.032(3) 0.004(2) 0.001(2) 0.002(2)
C10 0.019(2) 0.015(2) 0.029(2) 0.0010(17) 0.0090(18) 0.0028(16)
C11 0.021(2) 0.018(2) 0.028(2) -0.0005(18) 0.0081(18) 0.0000(17)
C12 0.019(2) 0.020(2) 0.028(2) -0.0012(18) 0.0094(18) -0.0030(17)
C13 0.026(2) 0.023(2) 0.026(2) -0.0014(19) 0.0069(19) -0.0038(19)
C14 0.025(2) 0.018(2) 0.037(3) -0.0043(19) 0.009(2) -0.0019(18)
C15 0.034(3) 0.013(2) 0.024(2) 0.0011(16) 0.003(2) 0.0007(17)
C16 0.031(3) 0.017(2) 0.031(3) -0.0013(18) 0.000(2) -0.0021(18)
C17 0.035(3) 0.023(2) 0.038(3) 0.001(2) -0.008(2) -0.001(2)
C18 0.051(3) 0.022(3) 0.023(2) 0.0006(19) -0.006(2) -0.004(2)
C19 0.053(4) 0.022(3) 0.027(3) -0.0010(19) 0.011(2) -0.004(2)
C20 0.030(3) 0.019(2) 0.027(2) -0.0001(18) 0.003(2) -0.0004(19)
C21 0.035(3) 0.026(3) 0.042(3) 0.005(2) 0.016(2) -0.003(2)
C22 0.040(3) 0.048(3) 0.044(3) 0.000(3) 0.021(3) -0.009(3)
C23 0.043(3) 0.048(4) 0.065(4) -0.004(3) 0.034(3) -0.008(3)
C24 0.027(3) 0.033(3) 0.066(4) -0.004(3) 0.018(3) 0.004(2)
F16 0.0219(15) 0.0394(18) 0.0417(18) 0.0009(14) 0.0027(13) 0.0026(12)
F17 0.0391(18) 0.0395(18) 0.046(2) 0.0041(16) -0.0195(15) 0.0000(16)
F18 0.080(3) 0.0334(18) 0.0247(16) 0.0050(14) -0.0086(16) -0.0019(18)
F19 0.068(3) 0.047(2) 0.0270(17) -0.0016(14) 0.0194(17) -0.0027(17)
F20 0.0346(16) 0.0324(16) 0.0288(15) -0.0003(13) 0.0111(13) 0.0013(13)

loop_
_atom_type_symbol
_atom_type_description
_atom_type_scat_dispersion_real
_atom_type_scat_dispersion_imag
_atom_type_scat_source
C C 0.0033 0.0016 'International Tables Vol C Tables 4.2.6.8 and 6.1.1.4'
H H 0 0 'International Tables Vol C Tables 4.2.6.8 and 6.1.1.4'
Br Br -0.2901 2.4595 'International Tables Vol C Tables 4.2.6.8 and 6.1.1.4'
F F 0.0171 0.0103 'International Tables Vol C Tables 4.2.6.8 and 6.1.1.4'
N N 0.0061 0.0033 'International Tables Vol C Tables 4.2.6.8 and 6.1.1.4'
Pt Pt -1.7033 8.3905 'International Tables Vol C Tables 4.2.6.8 and 6.1.1.4'
S S 0.1246 0.1234 'International Tables Vol C Tables 4.2.6.8 and 6.1.1.4'

loop_
_geom_angle_atom_site_label_1
_geom_angle_atom_site_label_2
_geom_angle_atom_site_label_3
_geom_angle
C15 Pt1 C10 95.20(18)
C15 Pt1 N1 175.75(16)
C10 Pt1 N1 81.13(17)
C15 Pt1 S1 89.83(15)
C10 Pt1 S1 96.58(13)
N1 Pt1 S1 92.72(11)
C15 Pt1 Br1 92.35(14)
C10 Pt1 Br1 84.63(12)
N1 Pt1 Br1 85.18(10)
S1 Pt1 Br1 177.40(3)
C15 Pt1 Br2 90.09(13)
C10 Pt1 Br2 174.71(13)
N1 Pt1 Br2 93.59(11)
S1 Pt1 Br2 83.34(3)
Br1 Pt1 Br2 95.245(15)
C24 S1 C21 93.0(3)
C24 S1 Pt1 111.3(2)
C21 S1 Pt1 107.76(17)
C2 N1 C12 118.7(4)
C2 N1 Pt1 128.5(3)
C12 N1 Pt1 112.7(3)
N1 C2 C3 122.2(5)
N1 C2 H2 118.9
C3 C2 H2 118.9
C4 C3 C2 119.2(5)
C4 C3 H3 120.4
C2 C3 H3 120.4
C3 C4 C13 120.0(5)
C3 C4 H4 120
C13 C4 H4 120
C6 C5 C13 121.5(5)
C6 C5 H5 119.2
C13 C5 H5 119.2
C5 C6 C14 121.7(5)
C5 C6 H6 119.1
C14 C6 H6 119.1
C8 C7 C14 120.4(5)
C8 C7 H7 119.8
C14 C7 H7 119.8
C7 C8 C9 121.8(5)
C7 C8 H8 119.1
C9 C8 H8 119.1
C10 C9 C8 120.5(5)
C10 C9 H9 119.8
C8 C9 H9 119.8
C9 C10 C11 118.0(4)
C9 C10 Pt1 130.7(4)
C11 C10 Pt1 111.2(3)
C10 C11 C14 122.6(4)
C10 C11 C12 119.5(4)
C14 C11 C12 117.9(4)
N1 C12 C13 122.2(4)
N1 C12 C11 115.5(4)
C13 C12 C11 122.3(4)
C12 C13 C4 117.7(4)
C12 C13 C5 117.3(5)
C4 C13 C5 125.0(5)
C7 C14 C11 116.6(4)
C7 C14 C6 124.1(5)
C11 C14 C6 119.2(5)
C16 C15 C20 113.4(5)
C16 C15 Pt1 122.9(4)
C20 C15 Pt1 123.7(4)
F16 C16 C15 121.0(5)
F16 C16 C17 114.7(5)
C15 C16 C17 124.2(5)
F17 C17 C18 120.2(5)
F17 C17 C16 120.2(5)
C18 C17 C16 119.6(5)
F18 C18 C19 121.0(6)
F18 C18 C17 120.4(5)
C19 C18 C17 118.6(5)
F19 C19 C18 119.5(5)
F19 C19 C20 119.8(5)
C18 C19 C20 120.6(5)
F20 C20 C19 114.4(5)
F20 C20 C15 122.2(5)
C19 C20 C15 123.4(5)
C22 C21 S1 108.1(4)
C22 C21 H21A 110.1
S1 C21 H21A 110.1
C22 C21 H21B 110.1
S1 C21 H21B 110.1
H21A C21 H21B 108.4
C21 C22 C23 104.2(5)
C21 C22 H22A 110.9
C23 C22 H22A 110.9
C21 C22 H22B 110.9
C23 C22 H22B 110.9
H22A C22 H22B 108.9
C22 C23 C24 109.6(5)
C22 C23 H23A 109.8
C24 C23 H23A 109.8
C22 C23 H23B 109.8
C24 C23 H23B 109.8
H23A C23 H23B 108.2
C23 C24 S1 105.9(4)
C23 C24 H24A 110.6
S1 C24 H24A 110.6
C23 C24 H24B 110.6
S1 C24 H24B 110.6
H24A C24 H24B 108.7

loop_
_geom_bond_atom_site_label_1
_geom_bond_atom_site_label_2
_geom_bond_distance
Pt1 C15 2.044(5)
Pt1 C10 2.050(4)
Pt1 N1 2.112(4)
Pt1 S1 2.3630(12)
Pt1 Br1 2.4677(5)
Pt1 Br2 2.5682(5)
S1 C24 1.822(5)
S1 C21 1.848(6)
N1 C2 1.343(6)
N1 C12 1.367(6)
C2 C3 1.395(7)
C2 H2 0.93
C3 C4 1.378(8)
C3 H3 0.93
C4 C13 1.403(7)
C4 H4 0.93
C5 C6 1.342(8)
C5 C13 1.443(7)
C5 H5 0.93
C6 C14 1.429(7)
C6 H6 0.93
C7 C8 1.359(8)
C7 C14 1.414(7)
C7 H7 0.93
C8 C9 1.399(7)
C8 H8 0.93
C9 C10 1.372(7)
C9 H9 0.93
C10 C11 1.401(6)
C11 C14 1.422(6)
C11 C12 1.430(6)
C12 C13 1.403(7)
C15 C16 1.394(7)
C15 C20 1.399(7)
C16 F16 1.350(6)
C16 C17 1.395(8)
C17 F17 1.348(6)
C17 C18 1.382(9)
C18 F18 1.344(6)
C18 C19 1.365(9)
C19 F19 1.344(7)
C19 C20 1.397(7)
C20 F20 1.339(6)
C21 C22 1.509(8)
C21 H21A 0.97
C21 H21B 0.97
C22 C23 1.511(9)
C22 H22A 0.97
C22 H22B 0.97
C23 C24 1.534(9)
C23 H23A 0.97
C23 H23B 0.97
C24 H24A 0.97
C24 H24B 0.97

loop_
_platon_squeeze_void_nr
_platon_squeeze_void_average_x
_platon_squeeze_void_average_y
_platon_squeeze_void_average_z
_platon_squeeze_void_volume
_platon_squeeze_void_count_electrons
_platon_squeeze_void_content
1 0.000 1.000 0.500 116 20 0.5acetone.0.5H2O
2 0.500 0.500 0.000 116 20 0.5acetone.0.5H2O
